data_4129646
loop_
_publ_author_name
'Lu, Zhaohong'
'Li, Hailong'
'Bian, Ming'
'Li, Ang'

_publ_section_title
;
 Total Synthesis of Epoxyeujindole A.
;
_journal_issue 43
_journal_name_full 'Journal of the American Chemical Society'
_journal_page_first 13764
_journal_page_last 13767
_journal_paper_doi 10.1021/jacs.5b09198
_journal_volume 137
_journal_year 2015
_chemical_formula_moiety 'C35 H43 N O5 S'
_chemical_formula_sum 'C35 H43 N O5 S'
_chemical_formula_weight 589.76
_space_group_IT_number 14
_space_group_name_Hall '-P 2ybc'
_space_group_name_H-M_alt 'P 1 21/c 1'
_symmetry_cell_setting monoclinic
_symmetry_space_group_name_H-M 'P 1 21/c 1'
_atom_sites_solution_hydrogens geom
_atom_sites_solution_primary direct
_atom_sites_solution_secondary difmap
_audit_creation_method SHELXL-97
_cell_angle_alpha 90.00
_cell_angle_beta 92.09(3)
_cell_angle_gamma 90.00
_cell_formula_units_Z 4
_cell_length_a 11.982(2)
_cell_length_b 16.625(3)
_cell_length_c 15.760(3)
_cell_measurement_reflns_used 9871
_cell_measurement_temperature 296(2)
_cell_measurement_theta_max 67.16
_cell_measurement_theta_min 3.69
_cell_volume 3137.3(10)
_computing_cell_refinement 'Bruker SAINT'
_computing_data_collection 'Bruker APEX2'
_computing_data_reduction 'Bruker SAINT'
_computing_molecular_graphics 'Bruker SHELXTL'
_computing_publication_material 'Bruker SHELXTL'
_computing_structure_refinement 'SHELXL-97 (Sheldrick, 2008)'
_computing_structure_solution 'SHELXS-97 (Sheldrick, 2008)'
_diffrn_ambient_temperature 296(2)
_diffrn_measured_fraction_theta_full 0.974
_diffrn_measured_fraction_theta_max 0.974
_diffrn_measurement_device_type 'Bruker APEX-II CCD'
_diffrn_measurement_method '\f and \w scans'
_diffrn_radiation_monochromator graphite
_diffrn_radiation_source 'fine-focus sealed tube'
_diffrn_radiation_type CuK\a
_diffrn_radiation_wavelength 1.54178
_diffrn_reflns_av_R_equivalents 0.0208
_diffrn_reflns_av_sigmaI/netI 0.0214
_diffrn_reflns_limit_h_max 13
_diffrn_reflns_limit_h_min -14
_diffrn_reflns_limit_k_max 19
_diffrn_reflns_limit_k_min -19
_diffrn_reflns_limit_l_max 18
_diffrn_reflns_limit_l_min -18
_diffrn_reflns_number 20954
_diffrn_reflns_theta_full 67.40
_diffrn_reflns_theta_max 67.40
_diffrn_reflns_theta_min 3.69
_diffrn_standards_number 0
_exptl_absorpt_coefficient_mu 1.254
_exptl_absorpt_correction_T_max 0.7529
_exptl_absorpt_correction_T_min 0.6371
_exptl_absorpt_correction_type multi-scan
_exptl_absorpt_process_details SADABS
_exptl_crystal_colour colorless
_exptl_crystal_density_diffrn 1.249
_exptl_crystal_density_method 'not measured'
_exptl_crystal_description block
_exptl_crystal_F_000 1264
_exptl_crystal_size_max 0.29
_exptl_crystal_size_mid 0.23
_exptl_crystal_size_min 0.16
_refine_diff_density_max 0.232
_refine_diff_density_min -0.311
_refine_diff_density_rms 0.048
_refine_ls_extinction_method none
_refine_ls_goodness_of_fit_ref 1.031
_refine_ls_hydrogen_treatment constr
_refine_ls_matrix_type full
_refine_ls_number_parameters 379
_refine_ls_number_reflns 5504
_refine_ls_number_restraints 0
_refine_ls_restrained_S_all 1.031
_refine_ls_R_factor_all 0.0457
_refine_ls_R_factor_gt 0.0444
_refine_ls_shift/su_max 0.001
_refine_ls_shift/su_mean 0.000
_refine_ls_structure_factor_coef Fsqd
_refine_ls_weighting_details 'calc w=1/[\s^2^(Fo^2^)+(0.0698P)^2^+0.9215P] where P=(Fo^2^+2Fc^2^)/3'
_refine_ls_weighting_scheme calc
_refine_ls_wR_factor_gt 0.1221
_refine_ls_wR_factor_ref 0.1234
_reflns_number_gt 5254
_reflns_number_total 5504
_reflns_threshold_expression >2sigma(I)
_cod_data_source_file ja5b09198_si_003.cif
_cod_data_source_block 313
_cod_original_cell_volume 3137.2(11)
_cod_original_sg_symbol_H-M 'P 21/c'
_cod_database_code 4129646

loop_
_symmetry_equiv_pos_as_xyz
'x, y, z'
'-x, y+1/2, -z+1/2'
'-x, -y, -z'
'x, -y-1/2, z-1/2'

loop_
_atom_site_label
_atom_site_type_symbol
_atom_site_fract_x
_atom_site_fract_y
_atom_site_fract_z
_atom_site_U_iso_or_equiv
_atom_site_adp_type
_atom_site_occupancy
_atom_site_symmetry_multiplicity
_atom_site_calc_flag
_atom_site_refinement_flags
S1 S 0.62310(3) 0.14878(2) 0.50358(2) 0.04685(14) Uani 1 1 d .
O1 O 0.88271(13) 0.18521(10) 0.94124(9) 0.0759(4) Uani 1 1 d .
O2 O 0.64714(11) 0.22766(8) 0.47532(8) 0.0596(3) Uani 1 1 d .
O3 O 0.51477(10) 0.11504(9) 0.49002(8) 0.0618(3) Uani 1 1 d .
O4 O 0.83698(10) -0.12131(9) 0.88147(8) 0.0599(3) Uani 1 1 d .
O5 O 0.79648(12) -0.06520(11) 1.01309(9) 0.0762(4) Uani 1 1 d .
N1 N 0.64425(12) 0.14812(8) 0.60869(8) 0.0454(3) Uani 1 1 d .
C1 C 0.81435(15) 0.17991(10) 0.79861(11) 0.0519(4) Uani 1 1 d .
C2 C 0.89038(16) 0.23596(12) 0.77195(13) 0.0616(5) Uani 1 1 d .
H2B H 0.9445 0.2548 0.8108 0.074 Uiso 1 1 calc R
C3 C 0.88950(16) 0.26522(12) 0.69000(14) 0.0645(5) Uani 1 1 d .
H3B H 0.9430 0.3025 0.6748 0.077 Uiso 1 1 calc R
C4 C 0.80994(15) 0.23962(11) 0.63038(12) 0.0539(4) Uani 1 1 d .
H4A H 0.8083 0.2595 0.5752 0.065 Uiso 1 1 calc R
C5 C 0.73285(13) 0.18349(9) 0.65569(10) 0.0440(3) Uani 1 1 d .
C6 C 0.59317(14) 0.09251(9) 0.66083(10) 0.0457(4) Uani 1 1 d .
H6A H 0.5344 0.0591 0.6434 0.055 Uiso 1 1 calc R
C7 C 0.64026(13) 0.09354(9) 0.74001(10) 0.0431(3) Uani 1 1 d .
C8 C 0.73161(14) 0.15138(9) 0.73885(10) 0.0440(4) Uani 1 1 d .
C9 C 0.59519(14) 0.04441(9) 0.81022(9) 0.0440(3) Uani 1 1 d .
C10 C 0.57015(13) -0.04297(9) 0.78581(9) 0.0409(3) Uani 1 1 d .
H10A H 0.5866 -0.0447 0.7254 0.049 Uiso 1 1 calc R
C11 C 0.44479(14) -0.06553(12) 0.78643(11) 0.0534(4) Uani 1 1 d .
H11A H 0.4047 -0.0252 0.7517 0.064 Uiso 1 1 calc R
C12 C 0.43057(16) -0.14540(12) 0.74026(12) 0.0592(5) Uani 1 1 d .
H12A H 0.3533 -0.1626 0.7422 0.071 Uiso 1 1 calc R
H12B H 0.4485 -0.1386 0.6812 0.071 Uiso 1 1 calc R
C13 C 0.50555(17) -0.20931(11) 0.78021(13) 0.0619(5) Uani 1 1 d .
H13A H 0.4922 -0.2595 0.7501 0.074 Uiso 1 1 calc R
H13B H 0.4841 -0.2173 0.8384 0.074 Uiso 1 1 calc R
C14 C 0.63175(15) -0.19105(10) 0.78069(11) 0.0512(4) Uani 1 1 d .
C15 C 0.67634(17) -0.18761(11) 0.68902(12) 0.0591(5) Uani 1 1 d .
H15A H 0.6382 -0.1425 0.6602 0.071 Uiso 1 1 calc R
C16 C 0.80056(17) -0.16829(14) 0.69102(14) 0.0682(5) Uani 1 1 d .
H16A H 0.8411 -0.2100 0.7223 0.082 Uiso 1 1 calc R
H16B H 0.8266 -0.1678 0.6335 0.082 Uiso 1 1 calc R
C17 C 0.82485(15) -0.08755(12) 0.73227(12) 0.0597(5) Uani 1 1 d .
H17A H 0.9051 -0.0809 0.7390 0.072 Uiso 1 1 calc R
H17B H 0.7968 -0.0453 0.6948 0.072 Uiso 1 1 calc R
C18 C 0.77382(13) -0.07766(10) 0.81777(10) 0.0468(4) Uani 1 1 d .
H18A H 0.7767 -0.0205 0.8328 0.056 Uiso 1 1 calc R
C19 C 0.65229(13) -0.10689(9) 0.82604(9) 0.0411(3) Uani 1 1 d .
C20 C 0.64978(14) -0.11319(11) 0.92357(10) 0.0514(4) Uani 1 1 d .
H20A H 0.6197 -0.0644 0.9475 0.062 Uiso 1 1 calc R
H20B H 0.6042 -0.1584 0.9401 0.062 Uiso 1 1 calc R
C21 C 0.77071(16) -0.12534(13) 0.95386(12) 0.0598(5) Uani 1 1 d .
H21A H 0.7792 -0.1783 0.9807 0.072 Uiso 1 1 calc R
C22 C 0.9001(2) -0.0783(2) 1.05784(17) 0.0999(9) Uani 1 1 d .
H22A H 0.9611 -0.0710 1.0198 0.120 Uiso 1 1 calc R
H22B H 0.9032 -0.1329 1.0793 0.120 Uiso 1 1 calc R
C23 C 0.9114(3) -0.0217(3) 1.1281(2) 0.1436(17) Uani 1 1 d .
H23A H 0.9811 -0.0308 1.1586 0.215 Uiso 1 1 calc R
H23B H 0.8510 -0.0292 1.1657 0.215 Uiso 1 1 calc R
H23C H 0.9096 0.0323 1.1065 0.215 Uiso 1 1 calc R
C24 C 0.38856(17) -0.06765(16) 0.87259(14) 0.0731(6) Uani 1 1 d .
H24A H 0.3114 -0.0821 0.8641 0.110 Uiso 1 1 calc R
H24B H 0.3938 -0.0155 0.8987 0.110 Uiso 1 1 calc R
H24C H 0.4254 -0.1066 0.9088 0.110 Uiso 1 1 calc R
C25 C 0.82456(17) 0.15182(12) 0.88781(12) 0.0607(5) Uani 1 1 d .
H25A H 0.7845 0.1066 0.9033 0.073 Uiso 1 1 calc R
C26 C 0.72265(15) 0.08140(10) 0.46674(10) 0.0496(4) Uani 1 1 d .
C27 C 0.81743(19) 0.10993(13) 0.43044(15) 0.0741(6) Uani 1 1 d .
H27A H 0.8294 0.1649 0.4248 0.089 Uiso 1 1 calc R
C28 C 0.8947(2) 0.05503(16) 0.40253(19) 0.0937(8) Uani 1 1 d .
H28A H 0.9585 0.0739 0.3772 0.112 Uiso 1 1 calc R
C29 C 0.8800(2) -0.02611(16) 0.41100(16) 0.0821(7) Uani 1 1 d .
C30 C 0.7848(2) -0.05313(13) 0.44894(16) 0.0813(7) Uani 1 1 d .
H30A H 0.7741 -0.1081 0.4559 0.098 Uiso 1 1 calc R
C31 C 0.70542(19) -0.00025(12) 0.47670(14) 0.0672(5) Uani 1 1 d .
H31A H 0.6414 -0.0192 0.5017 0.081 Uiso 1 1 calc R
C32 C 0.9662(3) -0.0856(2) 0.3804(2) 0.1239(12) Uani 1 1 d .
H32A H 1.0270 -0.0568 0.3565 0.186 Uiso 1 1 calc R
H32B H 0.9322 -0.1200 0.3379 0.186 Uiso 1 1 calc R
H32C H 0.9938 -0.1175 0.4274 0.186 Uiso 1 1 calc R
C33 C 0.6882(2) -0.26149(12) 0.82977(16) 0.0760(6) Uani 1 1 d .
H33A H 0.6732 -0.3109 0.8000 0.114 Uiso 1 1 calc R
H33B H 0.6590 -0.2647 0.8856 0.114 Uiso 1 1 calc R
H33C H 0.7673 -0.2526 0.8342 0.114 Uiso 1 1 calc R
C34 C 0.6515(3) -0.26277(16) 0.63485(18) 0.0945(8) Uani 1 1 d .
H34A H 0.6814 -0.2557 0.5797 0.142 Uiso 1 1 calc R
H34B H 0.5722 -0.2706 0.6292 0.142 Uiso 1 1 calc R
H34C H 0.6853 -0.3089 0.6619 0.142 Uiso 1 1 calc R
C35 C 0.57151(18) 0.07960(12) 0.88293(11) 0.0616(5) Uani 1 1 d .
H35A H 0.5830 0.1346 0.8899 0.074 Uiso 1 1 calc R
H35B H 0.5434 0.0493 0.9269 0.074 Uiso 1 1 calc R

loop_
_atom_site_aniso_label
_atom_site_aniso_U_11
_atom_site_aniso_U_22
_atom_site_aniso_U_33
_atom_site_aniso_U_23
_atom_site_aniso_U_13
_atom_site_aniso_U_12
S1 0.0499(2) 0.0514(2) 0.0391(2) 0.00897(15) -0.00103(16) -0.00333(16)
O1 0.0737(9) 0.0903(11) 0.0621(8) -0.0247(8) -0.0191(7) 0.0161(8)
O2 0.0703(8) 0.0541(7) 0.0544(7) 0.0174(6) 0.0021(6) 0.0011(6)
O3 0.0518(7) 0.0831(9) 0.0499(7) 0.0125(6) -0.0058(5) -0.0109(6)
O4 0.0465(6) 0.0742(8) 0.0587(7) 0.0023(6) -0.0010(5) 0.0117(6)
O5 0.0610(8) 0.1072(12) 0.0592(8) -0.0152(8) -0.0126(6) 0.0145(8)
N1 0.0520(8) 0.0451(7) 0.0390(7) 0.0042(5) 0.0020(6) -0.0030(6)
C1 0.0522(9) 0.0513(9) 0.0518(9) -0.0121(7) -0.0032(7) 0.0120(7)
C2 0.0506(10) 0.0650(11) 0.0688(12) -0.0195(9) -0.0032(8) -0.0003(8)
C3 0.0551(10) 0.0611(11) 0.0777(13) -0.0118(10) 0.0087(9) -0.0093(8)
C4 0.0556(10) 0.0502(9) 0.0563(10) -0.0019(8) 0.0077(8) -0.0020(7)
C5 0.0474(8) 0.0392(8) 0.0455(8) -0.0039(6) 0.0021(6) 0.0043(6)
C6 0.0524(9) 0.0421(8) 0.0426(8) 0.0036(6) 0.0016(7) -0.0028(7)
C7 0.0522(9) 0.0374(7) 0.0397(8) -0.0006(6) 0.0016(6) 0.0069(6)
C8 0.0488(8) 0.0385(8) 0.0447(8) -0.0047(6) 0.0017(7) 0.0089(6)
C9 0.0532(9) 0.0433(8) 0.0353(8) 0.0016(6) 0.0012(6) 0.0082(7)
C10 0.0487(8) 0.0440(8) 0.0303(7) 0.0021(6) 0.0040(6) 0.0032(6)
C11 0.0476(9) 0.0651(10) 0.0474(9) 0.0028(8) 0.0006(7) 0.0043(8)
C12 0.0501(10) 0.0732(12) 0.0541(10) -0.0022(9) -0.0005(8) -0.0126(8)
C13 0.0672(11) 0.0526(10) 0.0662(11) -0.0004(8) 0.0052(9) -0.0169(9)
C14 0.0577(10) 0.0397(8) 0.0563(10) 0.0007(7) 0.0040(8) -0.0011(7)
C15 0.0649(11) 0.0537(10) 0.0591(11) -0.0156(8) 0.0082(8) 0.0041(8)
C16 0.0632(11) 0.0790(13) 0.0633(12) -0.0160(10) 0.0169(9) 0.0094(10)
C17 0.0494(9) 0.0734(12) 0.0572(10) -0.0025(9) 0.0151(8) -0.0044(8)
C18 0.0446(8) 0.0487(9) 0.0472(9) -0.0008(7) 0.0031(7) 0.0003(7)
C19 0.0443(8) 0.0407(8) 0.0383(8) 0.0038(6) 0.0046(6) 0.0012(6)
C20 0.0537(9) 0.0609(10) 0.0398(8) 0.0103(7) 0.0035(7) 0.0046(8)
C21 0.0596(11) 0.0719(12) 0.0478(10) 0.0061(9) -0.0012(8) 0.0118(9)
C22 0.0643(14) 0.155(3) 0.0788(16) -0.0158(17) -0.0212(12) 0.0136(15)
C23 0.0847(19) 0.239(5) 0.104(2) -0.070(3) -0.0310(17) 0.015(2)
C24 0.0517(10) 0.1030(16) 0.0656(12) -0.0083(11) 0.0152(9) -0.0010(11)
C25 0.0625(11) 0.0631(11) 0.0555(11) -0.0132(8) -0.0112(9) 0.0140(9)
C26 0.0573(9) 0.0514(9) 0.0402(8) -0.0008(7) 0.0019(7) -0.0076(7)
C27 0.0800(14) 0.0591(11) 0.0852(15) 0.0047(10) 0.0327(12) -0.0060(10)
C28 0.0901(17) 0.0837(16) 0.111(2) -0.0043(14) 0.0495(15) 0.0000(13)
C29 0.0920(16) 0.0784(15) 0.0767(15) -0.0178(12) 0.0132(12) 0.0133(13)
C30 0.1070(18) 0.0496(11) 0.0878(16) -0.0162(10) 0.0081(14) -0.0028(11)
C31 0.0756(13) 0.0544(10) 0.0722(13) -0.0076(9) 0.0109(10) -0.0163(9)
C32 0.130(3) 0.112(2) 0.132(3) -0.028(2) 0.033(2) 0.041(2)
C33 0.0911(15) 0.0433(10) 0.0930(16) 0.0081(10) -0.0027(12) 0.0060(10)
C34 0.1031(19) 0.0841(16) 0.0967(18) -0.0452(15) 0.0077(15) -0.0003(14)
C35 0.0890(14) 0.0520(10) 0.0442(9) -0.0040(7) 0.0087(9) 0.0086(9)

loop_
_atom_type_symbol
_atom_type_description
_atom_type_scat_dispersion_real
_atom_type_scat_dispersion_imag
_atom_type_scat_source
C C 0.0181 0.0091 'International Tables Vol C Tables 4.2.6.8 and 6.1.1.4'
H H 0.0000 0.0000 'International Tables Vol C Tables 4.2.6.8 and 6.1.1.4'
N N 0.0311 0.0180 'International Tables Vol C Tables 4.2.6.8 and 6.1.1.4'
O O 0.0492 0.0322 'International Tables Vol C Tables 4.2.6.8 and 6.1.1.4'
S S 0.3331 0.5567 'International Tables Vol C Tables 4.2.6.8 and 6.1.1.4'

loop_
_geom_angle_atom_site_label_1
_geom_angle_atom_site_label_2
_geom_angle_atom_site_label_3
_geom_angle
O2 S1 O3 120.81(8)
O2 S1 N1 107.04(7)
O3 S1 N1 104.56(8)
O2 S1 C26 109.81(8)
O3 S1 C26 109.07(9)
N1 S1 C26 104.16(8)
C21 O4 C18 106.93(13)
C21 O5 C22 112.96(19)
C6 N1 C5 107.90(13)
C6 N1 S1 122.44(11)
C5 N1 S1 127.39(11)
C2 C1 C8 118.38(17)
C2 C1 C25 117.98(17)
C8 C1 C25 123.63(17)
C1 C2 C3 122.73(18)
C1 C2 H2B 118.6
C3 C2 H2B 118.6
C2 C3 C4 120.64(18)
C2 C3 H3B 119.7
C4 C3 H3B 119.7
C3 C4 C5 117.63(17)
C3 C4 H4A 121.2
C5 C4 H4A 121.2
C4 C5 N1 129.22(15)
C4 C5 C8 123.47(16)
N1 C5 C8 107.32(14)
C7 C6 N1 111.02(15)
C7 C6 H6A 124.5
N1 C6 H6A 124.5
C6 C7 C8 106.58(14)
C6 C7 C9 121.86(15)
C8 C7 C9 131.50(14)
C5 C8 C1 117.14(16)
C5 C8 C7 107.07(14)
C1 C8 C7 135.78(16)
C35 C9 C7 119.59(15)
C35 C9 C10 126.15(15)
C7 C9 C10 113.97(12)
C9 C10 C11 114.19(13)
C9 C10 C19 115.33(13)
C11 C10 C19 115.37(13)
C9 C10 H10A 103.2
C11 C10 H10A 103.2
C19 C10 H10A 103.2
C12 C11 C24 110.94(17)
C12 C11 C10 107.47(14)
C24 C11 C10 117.86(15)
C12 C11 H11A 106.7
C24 C11 H11A 106.7
C10 C11 H11A 106.7
C13 C12 C11 111.07(15)
C13 C12 H12A 109.4
C11 C12 H12A 109.4
C13 C12 H12B 109.4
C11 C12 H12B 109.4
H12A C12 H12B 108.0
C12 C13 C14 115.53(15)
C12 C13 H13A 108.4
C14 C13 H13A 108.4
C12 C13 H13B 108.4
C14 C13 H13B 108.4
H13A C13 H13B 107.5
C13 C14 C33 105.33(16)
C13 C14 C15 111.82(16)
C33 C14 C15 109.45(16)
C13 C14 C19 108.17(14)
C33 C14 C19 112.65(15)
C15 C14 C19 109.40(13)
C16 C15 C34 110.66(17)
C16 C15 C14 110.88(16)
C34 C15 C14 114.76(18)
C16 C15 H15A 106.7
C34 C15 H15A 106.7
C14 C15 H15A 106.7
C17 C16 C15 111.61(15)
C17 C16 H16A 109.3
C15 C16 H16A 109.3
C17 C16 H16B 109.3
C15 C16 H16B 109.3
H16A C16 H16B 108.0
C18 C17 C16 113.70(16)
C18 C17 H17A 108.8
C16 C17 H17A 108.8
C18 C17 H17B 108.8
C16 C17 H17B 108.8
H17A C17 H17B 107.7
O4 C18 C17 110.46(14)
O4 C18 C19 104.90(13)
C17 C18 C19 117.06(14)
O4 C18 H18A 108.0
C17 C18 H18A 108.0
C19 C18 H18A 108.0
C20 C19 C18 99.10(13)
C20 C19 C10 114.50(13)
C18 C19 C10 109.43(12)
C20 C19 C14 112.38(13)
C18 C19 C14 111.75(13)
C10 C19 C14 109.34(13)
C21 C20 C19 105.58(13)
C21 C20 H20A 110.6
C19 C20 H20A 110.6
C21 C20 H20B 110.6
C19 C20 H20B 110.6
H20A C20 H20B 108.8
O5 C21 O4 112.87(17)
O5 C21 C20 107.44(16)
O4 C21 C20 107.25(14)
O5 C21 H21A 109.7
O4 C21 H21A 109.7
C20 C21 H21A 109.7
O5 C22 C23 109.5(2)
O5 C22 H22A 109.8
C23 C22 H22A 109.8
O5 C22 H22B 109.8
C23 C22 H22B 109.8
H22A C22 H22B 108.2
C22 C23 H23A 109.5
C22 C23 H23B 109.5
H23A C23 H23B 109.5
C22 C23 H23C 109.5
H23A C23 H23C 109.5
H23B C23 H23C 109.5
C11 C24 H24A 109.5
C11 C24 H24B 109.5
H24A C24 H24B 109.5
C11 C24 H24C 109.5
H24A C24 H24C 109.5
H24B C24 H24C 109.5
O1 C25 C1 122.8(2)
O1 C25 H25A 118.6
C1 C25 H25A 118.6
C27 C26 C31 120.99(18)
C27 C26 S1 120.04(15)
C31 C26 S1 118.95(14)
C26 C27 C28 118.5(2)
C26 C27 H27A 120.7
C28 C27 H27A 120.7
C29 C28 C27 122.0(2)
C29 C28 H28A 119.0
C27 C28 H28A 119.0
C28 C29 C30 118.3(2)
C28 C29 C32 121.3(3)
C30 C29 C32 120.4(3)
C31 C30 C29 121.4(2)
C31 C30 H30A 119.3
C29 C30 H30A 119.3
C30 C31 C26 118.8(2)
C30 C31 H31A 120.6
C26 C31 H31A 120.6
C29 C32 H32A 109.5
C29 C32 H32B 109.5
H32A C32 H32B 109.5
C29 C32 H32C 109.5
H32A C32 H32C 109.5
H32B C32 H32C 109.5
C14 C33 H33A 109.5
C14 C33 H33B 109.5
H33A C33 H33B 109.5
C14 C33 H33C 109.5
H33A C33 H33C 109.5
H33B C33 H33C 109.5
C15 C34 H34A 109.5
C15 C34 H34B 109.5
H34A C34 H34B 109.5
C15 C34 H34C 109.5
H34A C34 H34C 109.5
H34B C34 H34C 109.5
C9 C35 H35A 120.0
C9 C35 H35B 120.0
H35A C35 H35B 120.0

loop_
_geom_bond_atom_site_label_1
_geom_bond_atom_site_label_2
_geom_bond_distance
S1 O2 1.4180(13)
S1 O3 1.4230(13)
S1 N1 1.6667(14)
S1 C26 1.7507(18)
O1 C25 1.208(2)
O4 C21 1.415(2)
O4 C18 1.432(2)
O5 C21 1.395(3)
O5 C22 1.422(3)
N1 C6 1.393(2)
N1 C5 1.401(2)
C1 C2 1.379(3)
C1 C8 1.424(2)
C1 C25 1.482(3)
C2 C3 1.380(3)
C2 H2B 0.9300
C3 C4 1.381(3)
C3 H3B 0.9300
C4 C5 1.382(2)
C4 H4A 0.9300
C5 C8 1.416(2)
C6 C7 1.351(2)
C6 H6A 0.9300
C7 C8 1.457(2)
C7 C9 1.492(2)
C9 C35 1.326(2)
C9 C10 1.530(2)
C10 C11 1.549(2)
C10 C19 1.567(2)
C10 H10A 0.9800
C11 C12 1.521(3)
C11 C24 1.538(3)
C11 H11A 0.9800
C12 C13 1.514(3)
C12 H12A 0.9700
C12 H12B 0.9700
C13 C14 1.542(3)
C13 H13A 0.9700
C13 H13B 0.9700
C14 C33 1.545(3)
C14 C15 1.560(3)
C14 C19 1.586(2)
C15 C16 1.522(3)
C15 C34 1.536(3)
C15 H15A 0.9800
C16 C17 1.515(3)
C16 H16A 0.9700
C16 H16B 0.9700
C17 C18 1.509(2)
C17 H17A 0.9700
C17 H17B 0.9700
C18 C19 1.545(2)
C18 H18A 0.9800
C19 C20 1.542(2)
C20 C21 1.522(2)
C20 H20A 0.9700
C20 H20B 0.9700
C21 H21A 0.9800
C22 C23 1.456(4)
C22 H22A 0.9700
C22 H22B 0.9700
C23 H23A 0.9600
C23 H23B 0.9600
C23 H23C 0.9600
C24 H24A 0.9600
C24 H24B 0.9600
C24 H24C 0.9600
C25 H25A 0.9300
C26 C27 1.375(3)
C26 C31 1.383(3)
C27 C28 1.383(3)
C27 H27A 0.9300
C28 C29 1.367(4)
C28 H28A 0.9300
C29 C30 1.382(4)
C29 C32 1.521(3)
C30 C31 1.378(3)
C30 H30A 0.9300
C31 H31A 0.9300
C32 H32A 0.9600
C32 H32B 0.9600
C32 H32C 0.9600
C33 H33A 0.9600
C33 H33B 0.9600
C33 H33C 0.9600
C34 H34A 0.9600
C34 H34B 0.9600
C34 H34C 0.9600
C35 H35A 0.9300
C35 H35B 0.9300

loop_
_geom_torsion_atom_site_label_1
_geom_torsion_atom_site_label_2
_geom_torsion_atom_site_label_3
_geom_torsion_atom_site_label_4
_geom_torsion
O2 S1 N1 C6 156.59(13)
O3 S1 N1 C6 27.31(15)
C26 S1 N1 C6 -87.13(14)
O2 S1 N1 C5 -42.65(15)
O3 S1 N1 C5 -171.92(14)
C26 S1 N1 C5 73.64(15)
C8 C1 C2 C3 -0.1(3)
C25 C1 C2 C3 179.00(17)
C1 C2 C3 C4 0.7(3)
C2 C3 C4 C5 -0.7(3)
C3 C4 C5 N1 179.71(16)
C3 C4 C5 C8 0.0(3)
C6 N1 C5 C4 177.41(16)
S1 N1 C5 C4 14.4(2)
C6 N1 C5 C8 -2.84(17)
S1 N1 C5 C8 -165.85(11)
C5 N1 C6 C7 3.41(18)
S1 N1 C6 C7 167.45(11)
N1 C6 C7 C8 -2.51(18)
N1 C6 C7 C9 175.00(13)
C4 C5 C8 C1 0.6(2)
N1 C5 C8 C1 -179.17(13)
C4 C5 C8 C7 -178.89(15)
N1 C5 C8 C7 1.34(16)
C2 C1 C8 C5 -0.5(2)
C25 C1 C8 C5 -179.57(15)
C2 C1 C8 C7 178.76(17)
C25 C1 C8 C7 -0.3(3)
C6 C7 C8 C5 0.68(17)
C9 C7 C8 C5 -176.50(15)
C6 C7 C8 C1 -178.66(17)
C9 C7 C8 C1 4.2(3)
C6 C7 C9 C35 -127.31(19)
C8 C7 C9 C35 49.5(2)
C6 C7 C9 C10 46.9(2)
C8 C7 C9 C10 -136.29(16)
C35 C9 C10 C11 59.1(2)
C7 C9 C10 C11 -114.68(15)
C35 C9 C10 C19 -78.0(2)
C7 C9 C10 C19 108.24(15)
C9 C10 C11 C12 165.95(13)
C19 C10 C11 C12 -56.99(17)
C9 C10 C11 C24 -67.9(2)
C19 C10 C11 C24 69.2(2)
C24 C11 C12 C13 -74.1(2)
C10 C11 C12 C13 56.10(19)
C11 C12 C13 C14 -59.9(2)
C12 C13 C14 C33 176.13(17)
C12 C13 C14 C15 -65.1(2)
C12 C13 C14 C19 55.5(2)
C13 C14 C15 C16 179.15(16)
C33 C14 C15 C16 -64.5(2)
C19 C14 C15 C16 59.33(19)
C13 C14 C15 C34 -54.6(2)
C33 C14 C15 C34 61.8(2)
C19 C14 C15 C34 -174.38(18)
C34 C15 C16 C17 171.1(2)
C14 C15 C16 C17 -60.4(2)
C15 C16 C17 C18 51.1(2)
C21 O4 C18 C17 -166.24(15)
C21 O4 C18 C19 -39.24(17)
C16 C17 C18 O4 76.5(2)
C16 C17 C18 C19 -43.4(2)
O4 C18 C19 C20 38.71(15)
C17 C18 C19 C20 161.54(15)
O4 C18 C19 C10 158.83(12)
C17 C18 C19 C10 -78.34(18)
O4 C18 C19 C14 -79.92(15)
C17 C18 C19 C14 42.9(2)
C9 C10 C19 C20 64.60(17)
C11 C10 C19 C20 -71.96(18)
C9 C10 C19 C18 -45.59(17)
C11 C10 C19 C18 177.85(13)
C9 C10 C19 C14 -168.29(12)
C11 C10 C19 C14 55.15(17)
C13 C14 C19 C20 78.04(17)
C33 C14 C19 C20 -38.0(2)
C15 C14 C19 C20 -159.93(14)
C13 C14 C19 C18 -171.56(14)
C33 C14 C19 C18 72.44(19)
C15 C14 C19 C18 -49.53(18)
C13 C14 C19 C10 -50.26(17)
C33 C14 C19 C10 -166.26(15)
C15 C14 C19 C10 71.77(17)
C18 C19 C20 C21 -24.79(17)
C10 C19 C20 C21 -141.10(15)
C14 C19 C20 C21 93.36(17)
C22 O5 C21 O4 -72.9(2)
C22 O5 C21 C20 169.1(2)
C18 O4 C21 O5 -95.93(17)
C18 O4 C21 C20 22.2(2)
C19 C20 C21 O5 124.91(16)
C19 C20 C21 O4 3.3(2)
C21 O5 C22 C23 -169.9(3)
C2 C1 C25 O1 13.2(3)
C8 C1 C25 O1 -167.80(17)
O2 S1 C26 C27 10.87(19)
O3 S1 C26 C27 145.33(17)
N1 S1 C26 C27 -103.46(18)
O2 S1 C26 C31 -170.68(15)
O3 S1 C26 C31 -36.22(17)
N1 S1 C26 C31 74.98(16)
C31 C26 C27 C28 1.2(4)
S1 C26 C27 C28 179.6(2)
C26 C27 C28 C29 -0.9(4)
C27 C28 C29 C30 -0.1(5)
C27 C28 C29 C32 -179.6(3)
C28 C29 C30 C31 0.9(4)
C32 C29 C30 C31 -179.6(3)
C29 C30 C31 C26 -0.6(4)
C27 C26 C31 C30 -0.5(3)
S1 C26 C31 C30 -178.92(18)
